data_4133607
loop_
_publ_author_name
'Wang, Yuwen'
'Karni, Miriam'
'Yao, Shenglai'
'Apeloig, Yitzhak'
'Driess, Matthias'

_publ_section_title
;
 An Isolable Bis(silylene)-Stabilized Germylone and Its Reactivity.
;
_journal_issue 4
_journal_name_full 'Journal of the American Chemical Society'
_journal_page_first 1655
_journal_page_last 1664
_journal_paper_doi 10.1021/jacs.8b11605
_journal_volume 141
_journal_year 2019
_chemical_formula_sum 'C94 H126 Ge2 N8 Ni O3 Si4'
_chemical_formula_weight 1732.27
_space_group_crystal_system triclinic
_space_group_IT_number 2
_space_group_name_Hall '-P 1'
_space_group_name_H-M_alt 'P -1'
_atom_sites_solution_hydrogens geom
_audit_creation_method 'CrysAlisPro 1.171.38.46 (Rigaku OD, 2015)'
_cell_angle_alpha 82.753(3)
_cell_angle_beta 85.315(3)
_cell_angle_gamma 62.810(4)
_cell_formula_units_Z 2
_cell_length_a 15.2538(6)
_cell_length_b 15.9869(6)
_cell_length_c 21.3147(9)
_cell_measurement_reflns_used 11779
_cell_measurement_temperature 150(2)
_cell_measurement_theta_max 73.5400
_cell_measurement_theta_min 3.1030
_cell_volume 4584.8(4)
_computing_cell_refinement 'CrysAlisPro 1.171.38.46 (Rigaku OD, 2015)'
_computing_data_collection 'CrysAlisPro 1.171.38.46 (Rigaku OD, 2015)'
_computing_data_reduction 'CrysAlisPro 1.171.38.46 (Rigaku OD, 2015)'
_computing_structure_refinement 'SHELXL-2018/3 (Sheldrick, 2018)'
_diffrn_ambient_temperature 150(2)
_diffrn_measured_fraction_theta_full 0.994
_diffrn_measured_fraction_theta_max 0.994
_diffrn_measurement_device 'four-circle diffractometer'
_diffrn_measurement_device_type 'SuperNova, Single source at offset, Atlas'
_diffrn_radiation_monochromator mirror
_diffrn_radiation_type CuK\a
_diffrn_radiation_wavelength 1.54184
_diffrn_reflns_av_R_equivalents 0.0466
_diffrn_reflns_av_unetI/netI 0.0636
_diffrn_reflns_Laue_measured_fraction_full 0.994
_diffrn_reflns_Laue_measured_fraction_max 0.994
_diffrn_reflns_limit_h_max 18
_diffrn_reflns_limit_h_min -18
_diffrn_reflns_limit_k_max 19
_diffrn_reflns_limit_k_min -15
_diffrn_reflns_limit_l_max 25
_diffrn_reflns_limit_l_min -25
_diffrn_reflns_number 32305
_diffrn_reflns_point_group_measured_fraction_full 0.994
_diffrn_reflns_point_group_measured_fraction_max 0.994
_diffrn_reflns_theta_full 67.495
_diffrn_reflns_theta_max 67.495
_diffrn_reflns_theta_min 3.123
_exptl_absorpt_coefficient_mu 1.913
_exptl_absorpt_correction_T_max 1.00000
_exptl_absorpt_correction_T_min 0.13483
_exptl_absorpt_correction_type multi-scan
_exptl_absorpt_process_details
;
CrysAlisPro 1.171.38.46 (Rigaku Oxford Diffraction, 2015)
Empirical absorption correction using spherical harmonics,
 implemented in SCALE3 ABSPACK scaling algorithm.
;
_exptl_crystal_colour 'dark red'
_exptl_crystal_density_diffrn 1.255
_exptl_crystal_description rod
_exptl_crystal_F_000 1836
_exptl_crystal_size_max 0.220
_exptl_crystal_size_mid 0.134
_exptl_crystal_size_min 0.026
_refine_diff_density_max 1.802
_refine_diff_density_min -0.805
_refine_diff_density_rms 0.147
_refine_ls_extinction_method none
_refine_ls_goodness_of_fit_ref 1.115
_refine_ls_hydrogen_treatment constr
_refine_ls_matrix_type full
_refine_ls_number_parameters 1079
_refine_ls_number_reflns 16450
_refine_ls_number_restraints 0
_refine_ls_restrained_S_all 1.115
_refine_ls_R_factor_all 0.1316
_refine_ls_R_factor_gt 0.1104
_refine_ls_shift/su_max 0.002
_refine_ls_shift/su_mean 0.000
_refine_ls_structure_factor_coef Fsqd
_refine_ls_weighting_details 'w=1/[\s^2^(Fo^2^)+(0.0759P)^2^+73.2761P] where P=(Fo^2^+2Fc^2^)/3'
_refine_ls_weighting_scheme calc
_refine_ls_wR_factor_gt 0.2903
_refine_ls_wR_factor_ref 0.3040
_reflns_Friedel_coverage 0.000
_reflns_number_gt 12724
_reflns_number_total 16450
_reflns_threshold_expression 'I > 2\s(I)'
_cod_data_source_file ja8b11605_si_002.cif
_cod_data_source_block Compound-7
_cod_original_cell_volume 4584.8(3)
_cod_database_code 4133607
_shelx_shelxl_version_number 2018/3
_shelx_space_group_comment
;
The symmetry employed for this shelxl refinement is uniquely defined
by the following loop, which should always be used as a source of
symmetry information in preference to the above space-group names.
They are only intended as comments.
;
_shelx_estimated_absorpt_t_min 0.678
_shelx_estimated_absorpt_t_max 0.952

loop_
_space_group_symop_operation_xyz
'x, y, z'
'-x, -y, -z'

loop_
_atom_site_label
_atom_site_type_symbol
_atom_site_fract_x
_atom_site_fract_y
_atom_site_fract_z
_atom_site_U_iso_or_equiv
_atom_site_adp_type
_atom_site_occupancy
_atom_site_site_symmetry_order
_atom_site_calc_flag
_atom_site_refinement_flags_posn
_atom_site_refinement_flags_adp
_atom_site_refinement_flags_occupancy
_atom_site_disorder_assembly
_atom_site_disorder_group
Ge1 Ge 0.97750(7) 0.18794(7) 0.22689(5) 0.0209(2) Uani 0.9 1 d . . P A 1
Ge2 Ge 0.98276(7) 0.32071(7) 0.27159(5) 0.0219(2) Uani 0.9 1 d . . P A 1
Ni1 Ni 1.13439(10) 0.18710(10) 0.23970(7) 0.0206(3) Uani 0.9 1 d . . P A 1
Si1 Si 0.94287(16) 0.28149(16) 0.12712(11) 0.0189(5) Uani 0.9 1 d . . P A 1
Si3 Si 0.95814(17) 0.26411(16) 0.37716(11) 0.0212(5) Uani 0.9 1 d . . P A 1
Si4 Si 1.22680(17) 0.25141(17) 0.25819(11) 0.0291(5) Uani 1 1 d . . . . .
Si2 Si 1.20543(17) 0.04466(16) 0.21037(12) 0.0289(5) Uani 1 1 d . . . . .
O1 O 1.1468(4) 0.1355(4) 0.0824(3) 0.0348(14) Uani 1 1 d . . . . .
O2 O 1.1781(4) 0.2184(5) 0.3956(3) 0.0343(14) Uani 1 1 d . . . . .
N3 N 0.8817(5) 0.4140(5) 0.1187(3) 0.0288(15) Uani 1 1 d . . . . .
N4 N 0.8077(5) 0.3301(5) 0.1124(4) 0.0312(16) Uani 1 1 d . . . . .
N5 N 0.8360(6) 0.3511(5) 0.4085(4) 0.0352(17) Uani 1 1 d . . . . .
N6 N 0.8756(5) 0.2072(5) 0.3984(4) 0.0319(16) Uani 1 1 d . . . . .
N7 N 1.2063(5) 0.3835(5) 0.2524(3) 0.0310(16) Uani 1 1 d . . . . .
N8 N 1.3110(5) 0.2760(5) 0.1955(3) 0.0325(16) Uani 1 1 d . . . . .
N9 N 1.2856(5) -0.0619(5) 0.2661(4) 0.0329(17) Uani 1 1 d . . . . .
C1 C 0.9981(7) 0.2565(6) 0.0436(4) 0.0285(18) Uani 1 1 d . . . . .
N11 N 1.1649(5) -0.0573(5) 0.2166(4) 0.0355(18) Uani 1 1 d . . . . .
C46 C 1.0361(7) 0.2266(6) 0.4514(4) 0.0322(19) Uani 1 1 d . . . . .
C9 C 1.2396(6) 0.0631(6) 0.0757(4) 0.0318(19) Uani 1 1 d . . . . .
C32 C 1.2554(7) -0.2035(6) 0.2919(5) 0.034(2) Uani 1 1 d . . . . .
C6 C 1.0939(7) 0.1877(6) 0.0301(4) 0.0288(18) Uani 1 1 d . . . . .
C55 C 1.3115(7) 0.2102(7) 0.3288(4) 0.033(2) Uani 1 1 d . . . . .
C37 C 1.2020(7) -0.2142(7) 0.3440(5) 0.040(2) Uani 1 1 d . . . . .
H37 H 1.144243 -0.161322 0.356728 0.048 Uiso 1 1 calc R U . . .
C72 C 1.3630(7) 0.2333(6) 0.1371(4) 0.033(2) Uani 1 1 d . . . . .
C2 C 0.9414(7) 0.3106(7) -0.0091(4) 0.036(2) Uani 1 1 d . . . . .
H2 H 0.876293 0.358372 -0.002276 0.044 Uiso 1 1 calc R U . . .
C47 C 0.9895(8) 0.2180(7) 0.5106(4) 0.040(2) Uani 1 1 d . . . . .
H47 H 0.922515 0.229619 0.511887 0.048 Uiso 1 1 calc R U . . .
C51 C 1.1353(7) 0.2082(6) 0.4537(4) 0.0326(19) Uani 1 1 d . . . . .
C62 C 1.3062(6) 0.4368(6) 0.1751(4) 0.0310(19) Uani 1 1 d . . . . .
C56 C 1.4113(7) 0.1910(7) 0.3221(5) 0.036(2) Uani 1 1 d . . . . .
H56 H 1.438176 0.197642 0.281089 0.044 Uiso 1 1 calc R U . . .
C8 C 1.2878(7) 0.0436(6) 0.0164(4) 0.035(2) Uani 1 1 d . . . . .
C10 C 1.2799(7) 0.0089(6) 0.1331(4) 0.0318(19) Uani 1 1 d . . . . .
C54 C 1.2773(7) 0.1976(6) 0.3902(4) 0.0314(19) Uani 1 1 d . . . . .
C50 C 1.1872(7) 0.1834(6) 0.5088(4) 0.035(2) Uani 1 1 d . . . . .
C48 C 1.0400(8) 0.1930(7) 0.5666(4) 0.042(2) Uani 1 1 d . . . . .
H48 H 1.006987 0.188387 0.605718 0.050 Uiso 1 1 calc R U . . .
C17 C 0.6995(6) 0.5063(6) 0.1218(4) 0.0319(19) Uani 1 1 d . . . . .
C4 C 1.0721(7) 0.2285(6) -0.0806(4) 0.036(2) Uani 1 1 d . . . . .
H4 H 1.096722 0.219399 -0.122893 0.044 Uiso 1 1 calc R U . . .
C58 C 1.4330(7) 0.1541(7) 0.4337(5) 0.039(2) Uani 1 1 d . . . . .
H58 H 1.474205 0.135806 0.469006 0.047 Uiso 1 1 calc R U . . .
C35 C 1.3162(8) -0.3772(7) 0.3602(5) 0.040(2) Uani 1 1 d . . . . .
H35 H 1.338147 -0.436684 0.384776 0.049 Uiso 1 1 calc R U . . .
C53 C 1.3351(7) 0.1715(6) 0.4436(4) 0.0325(19) Uani 1 1 d . . . . .
C76 C 0.7988(7) 0.2906(7) 0.4100(4) 0.035(2) Uani 1 1 d . . . . .
C3 C 0.9780(8) 0.2962(7) -0.0706(4) 0.042(2) Uani 1 1 d . . . . .
H3 H 0.938129 0.332938 -0.105432 0.050 Uiso 1 1 calc R U . . .
C77 C 0.6943(7) 0.3108(6) 0.4168(4) 0.034(2) Uani 1 1 d . . . . .
C16 C 0.7938(6) 0.4190(6) 0.1160(4) 0.0285(18) Uani 1 1 d . . . . .
C83 C 0.8829(8) 0.1100(7) 0.4017(5) 0.038(2) Uani 1 1 d . . . . .
C29 C 1.0247(7) 0.4393(6) 0.1163(5) 0.038(2) Uani 1 1 d . . . . .
H29A H 1.043085 0.412635 0.160026 0.057 Uiso 1 1 calc R U . . .
H29B H 1.051459 0.484204 0.102980 0.057 Uiso 1 1 calc R U . . .
H29C H 1.051645 0.388287 0.088538 0.057 Uiso 1 1 calc R U . . .
C52 C 1.2934(7) 0.1665(7) 0.5110(4) 0.037(2) Uani 1 1 d . . . . .
C23 C 0.7345(7) 0.2929(7) 0.1211(5) 0.036(2) Uani 1 1 d . . . . .
C31 C 1.2318(6) -0.1041(6) 0.2585(4) 0.0315(19) Uani 1 1 d . . . . .
C7 C 1.2371(7) 0.0982(7) -0.0451(4) 0.035(2) Uani 1 1 d . . . . .
C67 C 1.3928(7) 0.4341(7) 0.1956(5) 0.035(2) Uani 1 1 d . . . . .
H67 H 1.430081 0.387861 0.228211 0.042 Uiso 1 1 calc R U . . .
C57 C 1.4715(7) 0.1626(7) 0.3740(5) 0.039(2) Uani 1 1 d . . . . .
H57 H 1.538926 0.149203 0.368312 0.047 Uiso 1 1 calc R U . . .
C5 C 1.1332(7) 0.1726(6) -0.0318(4) 0.0323(19) Uani 1 1 d . . . . .
C33 C 1.3399(8) -0.2812(7) 0.2729(5) 0.043(2) Uani 1 1 d . . . . .
H33 H 1.376757 -0.273993 0.236329 0.052 Uiso 1 1 calc R U . . .
C11 C 1.3750(7) -0.0639(6) 0.1289(5) 0.035(2) Uani 1 1 d . . . . .
H11 H 1.405441 -0.101960 0.166320 0.042 Uiso 1 1 calc R U . . .
C28 C 0.8724(8) 0.5556(7) 0.1638(5) 0.042(2) Uani 1 1 d . . . . .
H28A H 0.801282 0.594021 0.158727 0.064 Uiso 1 1 calc R U . . .
H28B H 0.904464 0.596980 0.160768 0.064 Uiso 1 1 calc R U . . .
H28C H 0.884730 0.518542 0.205270 0.064 Uiso 1 1 calc R U . . .
C78 C 0.6385(8) 0.3374(7) 0.3632(5) 0.045(2) Uani 1 1 d . . . . .
H78 H 0.668742 0.340093 0.322751 0.054 Uiso 1 1 calc R U . . .
C40 C 1.0660(8) -0.0181(7) 0.1227(5) 0.046(2) Uani 1 1 d . . . . .
H40A H 1.030950 0.046839 0.134350 0.069 Uiso 1 1 calc R U . . .
H40B H 1.020703 -0.033336 0.102146 0.069 Uiso 1 1 calc R U . . .
H40C H 1.121118 -0.023895 0.093473 0.069 Uiso 1 1 calc R U . . .
C13 C 1.3824(7) -0.0285(7) 0.0156(5) 0.039(2) Uani 1 1 d . . . . .
H13 H 1.417827 -0.041529 -0.023607 0.047 Uiso 1 1 calc R U . . .
C85 C 0.9892(8) 0.0472(7) 0.3850(6) 0.049(3) Uani 1 1 d . . . . .
H85A H 1.001939 0.060297 0.339905 0.073 Uiso 1 1 calc R U . . .
H85B H 1.002686 -0.019174 0.393953 0.073 Uiso 1 1 calc R U . . .
H85C H 1.032167 0.059602 0.410191 0.073 Uiso 1 1 calc R U . . .
C30 C 0.8821(7) 0.5469(7) 0.0473(5) 0.039(2) Uani 1 1 d . . . . .
H30A H 0.904954 0.503675 0.014174 0.058 Uiso 1 1 calc R U . . .
H30B H 0.911186 0.590855 0.039463 0.058 Uiso 1 1 calc R U . . .
H30C H 0.810070 0.582649 0.046848 0.058 Uiso 1 1 calc R U . . .
C27 C 0.9138(7) 0.4896(6) 0.1124(4) 0.034(2) Uani 1 1 d . . . . .
C12 C 1.4277(7) -0.0829(7) 0.0706(5) 0.043(2) Uani 1 1 d . . . . .
H12 H 1.493148 -0.132284 0.068896 0.051 Uiso 1 1 calc R U . . .
C61 C 1.2738(7) 0.3655(6) 0.2080(4) 0.032(2) Uani 1 1 d . . . . .
C18 C 0.6465(7) 0.5608(7) 0.0689(5) 0.041(2) Uani 1 1 d . . . . .
H18 H 0.667156 0.540169 0.027962 0.049 Uiso 1 1 calc R U . . .
C66 C 1.4229(7) 0.5008(7) 0.1671(5) 0.041(2) Uani 1 1 d . . . . .
H66 H 1.479819 0.501878 0.181207 0.050 Uiso 1 1 calc R U . . .
C82 C 0.6489(7) 0.3060(8) 0.4759(5) 0.042(2) Uani 1 1 d . . . . .
H82 H 0.686026 0.288105 0.513149 0.050 Uiso 1 1 calc R U . . .
C34 C 1.3700(8) -0.3682(7) 0.3070(5) 0.047(3) Uani 1 1 d . . . . .
H34 H 1.427188 -0.421349 0.294070 0.056 Uiso 1 1 calc R U . . .
C44 C 1.2642(9) -0.0119(9) 0.3739(5) 0.054(3) Uani 1 1 d . . . . .
H44A H 1.222641 0.053316 0.356703 0.081 Uiso 1 1 calc R U . . .
H44B H 1.299087 -0.011669 0.410425 0.081 Uiso 1 1 calc R U . . .
H44C H 1.222852 -0.043575 0.387066 0.081 Uiso 1 1 calc R U . . .
C49 C 1.1376(8) 0.1749(7) 0.5661(5) 0.041(2) Uani 1 1 d . . . . .
H49 H 1.171558 0.156524 0.604770 0.049 Uiso 1 1 calc R U . . .
C63 C 1.2554(7) 0.5004(7) 0.1274(5) 0.042(2) Uani 1 1 d . . . . .
H63 H 1.197870 0.500520 0.113197 0.050 Uiso 1 1 calc R U . . .
C84 C 0.8554(9) 0.0814(7) 0.4679(5) 0.049(3) Uani 1 1 d . . . . .
H84A H 0.889603 0.095579 0.498837 0.074 Uiso 1 1 calc R U . . .
H84B H 0.874696 0.013514 0.472699 0.074 Uiso 1 1 calc R U . . .
H84C H 0.783978 0.116676 0.475023 0.074 Uiso 1 1 calc R U . . .
C42 C 1.3404(7) -0.0655(6) 0.3222(5) 0.036(2) Uani 1 1 d . . . . .
C64 C 1.2861(8) 0.5655(8) 0.0989(5) 0.050(3) Uani 1 1 d . . . . .
H64 H 1.248817 0.610548 0.065855 0.060 Uiso 1 1 calc R U . . .
C24 C 0.6538(8) 0.3437(8) 0.0729(5) 0.047(3) Uani 1 1 d . . . . .
H24A H 0.617112 0.410579 0.080219 0.071 Uiso 1 1 calc R U . . .
H24B H 0.608709 0.314951 0.077374 0.071 Uiso 1 1 calc R U . . .
H24C H 0.683418 0.338421 0.030141 0.071 Uiso 1 1 calc R U . . .
C68 C 1.1654(8) 0.4601(7) 0.2940(5) 0.041(2) Uani 1 1 d . . . . .
C87 C 0.7873(7) 0.4562(7) 0.4120(5) 0.040(2) Uani 1 1 d . . . . .
C21 C 0.5837(8) 0.6187(7) 0.1890(6) 0.048(3) Uani 1 1 d . . . . .
H21 H 0.561212 0.638235 0.230074 0.057 Uiso 1 1 calc R U . . .
C14 C 1.2966(8) 0.1462(8) -0.0807(5) 0.050(3) Uani 1 1 d . . . . .
H14A H 1.263477 0.181679 -0.119859 0.074 Uiso 1 1 calc R U . . .
H14B H 1.362990 0.098037 -0.090982 0.074 Uiso 1 1 calc R U . . .
H14C H 1.301214 0.189602 -0.054006 0.074 Uiso 1 1 calc R U . . .
C43 C 1.4049(8) -0.0194(7) 0.3000(5) 0.045(2) Uani 1 1 d . . . . .
H43A H 1.454931 -0.057238 0.269755 0.067 Uiso 1 1 calc R U . . .
H43B H 1.437432 -0.014744 0.336315 0.067 Uiso 1 1 calc R U . . .
H43C H 1.364730 0.044082 0.279473 0.067 Uiso 1 1 calc R U . . .
C75 C 1.4124(7) 0.1262(7) 0.1552(5) 0.040(2) Uani 1 1 d . . . . .
H75A H 1.464596 0.109543 0.185208 0.061 Uiso 1 1 calc R U . . .
H75B H 1.440875 0.093601 0.117188 0.061 Uiso 1 1 calc R U . . .
H75C H 1.363137 0.106976 0.174894 0.061 Uiso 1 1 calc R U . . .
C26 C 0.6919(7) 0.2978(7) 0.1878(5) 0.041(2) Uani 1 1 d . . . . .
H26A H 0.745455 0.264569 0.217731 0.061 Uiso 1 1 calc R U . . .
H26B H 0.647774 0.267977 0.192519 0.061 Uiso 1 1 calc R U . . .
H26C H 0.654731 0.364080 0.196398 0.061 Uiso 1 1 calc R U . . .
C73 C 1.4435(8) 0.2607(7) 0.1129(5) 0.045(2) Uani 1 1 d . . . . .
H73A H 1.413928 0.328438 0.098739 0.067 Uiso 1 1 calc R U . . .
H73B H 1.479392 0.224654 0.077317 0.067 Uiso 1 1 calc R U . . .
H73C H 1.489177 0.246709 0.146878 0.067 Uiso 1 1 calc R U . . .
C36 C 1.2314(8) -0.3019(7) 0.3785(5) 0.045(2) Uani 1 1 d . . . . .
H36 H 1.193341 -0.309752 0.414188 0.054 Uiso 1 1 calc R U . . .
C38 C 1.1052(8) -0.0859(7) 0.1818(5) 0.042(2) Uani 1 1 d . . . . .
C74 C 1.2877(8) 0.2596(7) 0.0864(5) 0.047(3) Uani 1 1 d . . . . .
H74A H 1.234315 0.244748 0.103570 0.071 Uiso 1 1 calc R U . . .
H74B H 1.319692 0.223649 0.050115 0.071 Uiso 1 1 calc R U . . .
H74C H 1.260623 0.327403 0.072755 0.071 Uiso 1 1 calc R U . . .
C80 C 0.4944(8) 0.3536(8) 0.4275(6) 0.055(3) Uani 1 1 d . . . . .
H80 H 0.426826 0.367116 0.430922 0.065 Uiso 1 1 calc R U . . .
C65 C 1.3688(8) 0.5660(7) 0.1176(5) 0.044(2) Uani 1 1 d . . . . .
H65 H 1.389904 0.610337 0.097217 0.053 Uiso 1 1 calc R U . . .
C22 C 0.6671(7) 0.5352(7) 0.1821(5) 0.041(2) Uani 1 1 d . . . . .
H22 H 0.702436 0.497275 0.218272 0.049 Uiso 1 1 calc R U . . .
C45 C 1.4066(9) -0.1672(9) 0.3505(6) 0.063(4) Uani 1 1 d . . . . .
H45A H 1.365264 -0.194667 0.372375 0.094 Uiso 1 1 calc R U . . .
H45B H 1.451068 -0.166007 0.380710 0.094 Uiso 1 1 calc R U . . .
H45C H 1.445420 -0.205466 0.316567 0.094 Uiso 1 1 calc R U . . .
C81 C 0.5492(8) 0.3273(8) 0.4804(6) 0.051(3) Uani 1 1 d . . . . .
H81 H 0.519199 0.323584 0.520759 0.061 Uiso 1 1 calc R U . . .
C19 C 0.5628(8) 0.6460(7) 0.0768(6) 0.051(3) Uani 1 1 d . . . . .
H19 H 0.526695 0.684380 0.041046 0.062 Uiso 1 1 calc R U . . .
C20 C 0.5324(8) 0.6743(8) 0.1367(6) 0.053(3) Uani 1 1 d . . . . .
H20 H 0.475722 0.732585 0.141883 0.064 Uiso 1 1 calc R U . . .
C15 C 1.2332(9) 0.0278(8) -0.0864(6) 0.054(3) Uani 1 1 d . . . . .
H15A H 1.194960 -0.002679 -0.064011 0.080 Uiso 1 1 calc R U . . .
H15B H 1.300287 -0.020312 -0.095178 0.080 Uiso 1 1 calc R U . . .
H15C H 1.201708 0.061589 -0.126338 0.080 Uiso 1 1 calc R U . . .
C79 C 0.5387(8) 0.3604(8) 0.3678(6) 0.053(3) Uani 1 1 d . . . . .
H79 H 0.500663 0.380578 0.330765 0.064 Uiso 1 1 calc R U . . .
C89 C 0.7185(10) 0.4807(9) 0.4704(6) 0.065(4) Uani 1 1 d . . . . .
H89A H 0.659947 0.473081 0.463430 0.098 Uiso 1 1 calc R U . . .
H89B H 0.698546 0.546294 0.477844 0.098 Uiso 1 1 calc R U . . .
H89C H 0.752970 0.438408 0.507273 0.098 Uiso 1 1 calc R U . . .
C25 C 0.7923(8) 0.1892(8) 0.1074(6) 0.052(3) Uani 1 1 d . . . . .
H25A H 0.825549 0.185831 0.065749 0.078 Uiso 1 1 calc R U . . .
H25B H 0.746777 0.161420 0.107714 0.078 Uiso 1 1 calc R U . . .
H25C H 0.841524 0.154164 0.139886 0.078 Uiso 1 1 calc R U . . .
C41 C 1.1655(11) -0.1847(8) 0.1602(7) 0.076(5) Uani 1 1 d . . . . .
H41A H 1.230429 -0.191988 0.144189 0.114 Uiso 1 1 calc R U . . .
H41B H 1.131042 -0.193203 0.126591 0.114 Uiso 1 1 calc R U . . .
H41C H 1.173677 -0.232243 0.196106 0.114 Uiso 1 1 calc R U . . .
C69 C 1.0907(13) 0.4499(11) 0.3389(8) 0.092(6) Uani 1 1 d . . . . .
H69A H 1.038334 0.449762 0.315183 0.138 Uiso 1 1 calc R U . . .
H69B H 1.062412 0.502820 0.365069 0.138 Uiso 1 1 calc R U . . .
H69C H 1.121888 0.390313 0.366031 0.138 Uiso 1 1 calc R U . . .
C86 C 0.8181(8) 0.1064(7) 0.3530(5) 0.044(2) Uani 1 1 d . . . . .
H86A H 0.748832 0.147868 0.363052 0.066 Uiso 1 1 calc R U . . .
H86B H 0.827534 0.041375 0.353484 0.066 Uiso 1 1 calc R U . . .
H86C H 0.835907 0.127460 0.310889 0.066 Uiso 1 1 calc R U . . .
C90 C 0.8700(9) 0.4808(8) 0.4187(7) 0.063(4) Uani 1 1 d . . . . .
H90A H 0.902144 0.450729 0.459048 0.094 Uiso 1 1 calc R U . . .
H90B H 0.843498 0.549532 0.417612 0.094 Uiso 1 1 calc R U . . .
H90C H 0.918221 0.458194 0.383800 0.094 Uiso 1 1 calc R U . . .
C39 C 1.0165(9) -0.0822(10) 0.2244(6) 0.062(3) Uani 1 1 d . . . . .
H39A H 1.040619 -0.124352 0.263279 0.093 Uiso 1 1 calc R U . . .
H39B H 0.977227 -0.102477 0.201726 0.093 Uiso 1 1 calc R U . . .
H39C H 0.975411 -0.017367 0.235004 0.093 Uiso 1 1 calc R U . . .
C59 C 1.2949(9) 0.2464(10) 0.5443(6) 0.060(3) Uani 1 1 d . . . . .
H59A H 1.257412 0.307362 0.519743 0.090 Uiso 1 1 calc R U . . .
H59B H 1.363170 0.235363 0.547359 0.090 Uiso 1 1 calc R U . . .
H59C H 1.265003 0.247222 0.586832 0.090 Uiso 1 1 calc R U . . .
C88 C 0.7321(11) 0.5080(9) 0.3521(6) 0.069(4) Uani 1 1 d . . . . .
H88A H 0.779403 0.500255 0.316595 0.103 Uiso 1 1 calc R U . . .
H88B H 0.693424 0.575314 0.357551 0.103 Uiso 1 1 calc R U . . .
H88C H 0.687926 0.481896 0.343383 0.103 Uiso 1 1 calc R U . . .
C60 C 1.3566(9) 0.0700(10) 0.5461(6) 0.065(4) Uani 1 1 d . . . . .
H60A H 1.329775 0.066833 0.589163 0.097 Uiso 1 1 calc R U . . .
H60B H 1.424425 0.061035 0.547790 0.097 Uiso 1 1 calc R U . . .
H60C H 1.356291 0.020228 0.523688 0.097 Uiso 1 1 calc R U . . .
C70 C 1.2498(12) 0.4483(14) 0.3350(8) 0.099(6) Uani 1 1 d . . . . .
H70A H 1.223463 0.494280 0.366460 0.149 Uiso 1 1 calc R U . . .
H70B H 1.299605 0.458975 0.308021 0.149 Uiso 1 1 calc R U . . .
H70C H 1.279936 0.384173 0.356712 0.149 Uiso 1 1 calc R U . . .
O3 O 1.2502(7) 0.1231(7) 0.7318(5) 0.075(3) Uani 1 1 d . . . . .
C91 C 1.2598(18) 0.2070(14) 0.7281(7) 0.102(6) Uani 1 1 d . . . . .
H91A H 1.306354 0.207161 0.692902 0.122 Uiso 1 1 calc R U . . .
H91B H 1.287354 0.209653 0.767839 0.122 Uiso 1 1 calc R U . . .
C93 C 1.3367(10) 0.0405(12) 0.7451(6) 0.075(4) Uani 1 1 d . . . . .
H93A H 1.362431 0.043114 0.785597 0.090 Uiso 1 1 calc R U . . .
H93B H 1.386887 0.035742 0.711390 0.090 Uiso 1 1 calc R U . . .
C94 C 1.3195(10) -0.0451(11) 0.7496(7) 0.076(4) Uani 1 1 d . . . . .
H94A H 1.264039 -0.036897 0.779160 0.114 Uiso 1 1 calc R U . . .
H94B H 1.378882 -0.100937 0.764961 0.114 Uiso 1 1 calc R U . . .
H94C H 1.304234 -0.053467 0.707790 0.114 Uiso 1 1 calc R U . . .
C92 C 1.165(2) 0.2896(16) 0.7177(10) 0.161(12) Uani 1 1 d . . . . .
H92A H 1.139827 0.289014 0.677077 0.242 Uiso 1 1 calc R U . . .
H92B H 1.173342 0.346968 0.717332 0.242 Uiso 1 1 calc R U . . .
H92C H 1.118466 0.288392 0.751858 0.242 Uiso 1 1 calc R U . . .
C71 C 1.1270(14) 0.5554(10) 0.2570(7) 0.104(7) Uani 1 1 d . . . . .
H71A H 1.115115 0.603482 0.285326 0.155 Uiso 1 1 calc R U . . .
H71B H 1.065144 0.569681 0.237367 0.155 Uiso 1 1 calc R U . . .
H71C H 1.175613 0.555492 0.223942 0.155 Uiso 1 1 calc R U . . .
Ge1B Ge 0.9832(12) 0.3206(11) 0.1911(8) 0.017(3) Uiso 0.05 1 d . . P B 3
Ge2A Ge 0.9769(12) 0.1975(11) 0.3082(8) 0.017(3) Uiso 0.05 1 d . . P C 2
Ge2B Ge 0.9788(12) 0.4589(12) 0.2359(8) 0.017(3) Uiso 0.05 1 d . . P B 3
Ge1A Ge 0.9815(13) 0.0606(12) 0.2628(8) 0.021(4) Uiso 0.05 1 d . . P C 2
Ni1A Ni 1.1315(18) 0.0623(17) 0.2908(11) 0.017(5) Uiso 0.05 1 d . . P C 2
Ni2B Ni 1.134(2) 0.323(2) 0.2180(14) 0.032(7) Uiso 0.05 1 d . . P B 3
Si3B Si 0.945(3) 0.398(3) 0.3383(19) 0.018(8) Uiso 0.05 1 d . . P B 3
Si3A Si 0.944(3) 0.135(3) 0.4084(17) 0.013(7) Uiso 0.05 1 d . . P C 2
Si1B Si 0.958(3) 0.404(3) 0.0860(17) 0.013(7) Uiso 0.05 1 d . . P B 3
Si1A Si 0.957(3) 0.142(3) 0.160(2) 0.023(9) Uiso 0.05 1 d . . P C 2

loop_
_atom_site_aniso_label
_atom_site_aniso_U_11
_atom_site_aniso_U_22
_atom_site_aniso_U_33
_atom_site_aniso_U_23
_atom_site_aniso_U_13
_atom_site_aniso_U_12
Ge1 0.0218(5) 0.0214(5) 0.0195(5) 0.0009(4) -0.0007(4) -0.0104(4)
Ge2 0.0259(5) 0.0189(5) 0.0180(5) -0.0017(4) 0.0021(4) -0.0081(4)
Ni1 0.0189(7) 0.0167(7) 0.0264(8) -0.0009(6) 0.0006(6) -0.0087(6)
Si1 0.0194(11) 0.0177(11) 0.0194(11) -0.0011(9) -0.0006(9) -0.0085(9)
Si3 0.0253(12) 0.0185(11) 0.0180(11) -0.0029(9) 0.0026(9) -0.0086(9)
Si4 0.0289(12) 0.0291(12) 0.0309(12) -0.0001(9) -0.0002(9) -0.0153(10)
Si2 0.0286(12) 0.0222(11) 0.0335(13) -0.0014(9) 0.0008(10) -0.0101(9)
O1 0.029(3) 0.031(3) 0.035(3) -0.006(3) 0.004(3) -0.006(3)
O2 0.033(3) 0.046(4) 0.027(3) 0.004(3) -0.003(3) -0.022(3)
N3 0.028(4) 0.025(4) 0.032(4) 0.000(3) 0.001(3) -0.012(3)
N4 0.031(4) 0.032(4) 0.033(4) -0.002(3) 0.000(3) -0.017(3)
N5 0.034(4) 0.034(4) 0.034(4) -0.001(3) 0.006(3) -0.014(3)
N6 0.030(4) 0.031(4) 0.035(4) -0.002(3) 0.000(3) -0.014(3)
N7 0.024(4) 0.036(4) 0.032(4) -0.008(3) -0.007(3) -0.011(3)
N8 0.031(4) 0.035(4) 0.029(4) -0.003(3) 0.002(3) -0.014(3)
N9 0.032(4) 0.029(4) 0.034(4) -0.003(3) 0.000(3) -0.012(3)
C1 0.041(5) 0.026(4) 0.019(4) -0.003(3) 0.001(3) -0.015(4)
N11 0.030(4) 0.023(4) 0.052(5) -0.006(3) 0.008(4) -0.011(3)
C46 0.038(5) 0.031(5) 0.030(5) -0.003(4) 0.002(4) -0.017(4)
C9 0.030(5) 0.026(4) 0.037(5) -0.004(4) 0.004(4) -0.011(4)
C32 0.040(5) 0.016(4) 0.044(5) -0.009(4) -0.002(4) -0.009(4)
C6 0.040(5) 0.020(4) 0.028(4) 0.002(3) -0.004(4) -0.015(4)
C55 0.031(5) 0.038(5) 0.034(5) -0.004(4) -0.002(4) -0.018(4)
C37 0.038(5) 0.033(5) 0.051(6) -0.008(4) 0.006(4) -0.018(4)
C72 0.037(5) 0.035(5) 0.031(5) -0.004(4) 0.007(4) -0.020(4)
C2 0.039(5) 0.038(5) 0.031(5) -0.005(4) -0.002(4) -0.016(4)
C47 0.045(6) 0.046(6) 0.030(5) -0.007(4) 0.007(4) -0.023(5)
C51 0.040(5) 0.029(4) 0.025(4) -0.002(3) 0.002(4) -0.012(4)
C62 0.028(4) 0.034(5) 0.032(5) -0.003(4) 0.000(4) -0.015(4)
C56 0.033(5) 0.041(5) 0.035(5) -0.001(4) -0.003(4) -0.017(4)
C8 0.036(5) 0.031(5) 0.035(5) -0.006(4) 0.005(4) -0.013(4)
C10 0.036(5) 0.022(4) 0.037(5) -0.006(4) 0.001(4) -0.013(4)
C54 0.034(5) 0.032(5) 0.030(5) -0.006(4) 0.004(4) -0.017(4)
C50 0.047(6) 0.028(5) 0.027(5) 0.001(4) -0.003(4) -0.015(4)
C48 0.052(6) 0.052(6) 0.026(5) 0.001(4) 0.002(4) -0.029(5)
C17 0.029(5) 0.036(5) 0.035(5) -0.009(4) 0.004(4) -0.018(4)
C4 0.050(6) 0.032(5) 0.029(5) -0.007(4) 0.004(4) -0.020(4)
C58 0.039(5) 0.039(5) 0.039(5) -0.002(4) -0.010(4) -0.017(4)
C35 0.054(6) 0.027(5) 0.041(5) -0.001(4) 0.001(5) -0.019(4)
C53 0.037(5) 0.031(5) 0.028(5) -0.007(4) -0.001(4) -0.012(4)
C76 0.033(5) 0.040(5) 0.025(4) 0.001(4) -0.001(4) -0.011(4)
C3 0.058(6) 0.038(5) 0.026(5) 0.003(4) -0.003(4) -0.019(5)
C77 0.031(5) 0.033(5) 0.035(5) -0.001(4) -0.002(4) -0.013(4)
C16 0.031(5) 0.027(4) 0.026(4) 0.001(3) -0.002(3) -0.013(4)
C83 0.050(6) 0.037(5) 0.035(5) 0.001(4) -0.007(4) -0.026(5)
C29 0.047(6) 0.026(5) 0.053(6) 0.000(4) -0.008(5) -0.027(4)
C52 0.038(5) 0.043(5) 0.030(5) -0.009(4) -0.003(4) -0.017(4)
C23 0.033(5) 0.044(5) 0.040(5) -0.007(4) 0.000(4) -0.024(4)
C31 0.026(4) 0.033(5) 0.033(5) 0.005(4) 0.004(4) -0.014(4)
C7 0.038(5) 0.039(5) 0.029(5) -0.006(4) 0.004(4) -0.019(4)
C67 0.031(5) 0.037(5) 0.037(5) -0.010(4) -0.001(4) -0.014(4)
C57 0.031(5) 0.040(5) 0.046(6) -0.004(4) -0.002(4) -0.016(4)
C5 0.042(5) 0.030(5) 0.030(5) -0.007(4) 0.004(4) -0.020(4)
C33 0.044(6) 0.038(5) 0.043(6) -0.004(4) 0.004(4) -0.016(5)
C11 0.034(5) 0.028(5) 0.039(5) -0.002(4) 0.001(4) -0.012(4)
C28 0.059(7) 0.028(5) 0.044(6) -0.010(4) 0.008(5) -0.023(5)
C78 0.042(6) 0.045(6) 0.041(6) -0.007(5) -0.001(4) -0.014(5)
C40 0.046(6) 0.045(6) 0.057(7) -0.013(5) -0.004(5) -0.027(5)
C13 0.037(5) 0.036(5) 0.037(5) -0.007(4) 0.009(4) -0.011(4)
C85 0.043(6) 0.028(5) 0.073(8) -0.005(5) 0.004(5) -0.015(4)
C30 0.041(5) 0.033(5) 0.041(5) 0.000(4) 0.002(4) -0.018(4)
C27 0.047(5) 0.030(5) 0.029(5) 0.002(4) -0.002(4) -0.022(4)
C12 0.032(5) 0.033(5) 0.054(6) -0.008(4) 0.007(4) -0.008(4)
C61 0.031(5) 0.031(5) 0.039(5) 0.002(4) -0.010(4) -0.017(4)
C18 0.036(5) 0.038(5) 0.043(6) -0.002(4) 0.003(4) -0.013(4)
C66 0.033(5) 0.048(6) 0.054(6) -0.009(5) 0.002(4) -0.027(5)
C82 0.040(5) 0.056(6) 0.032(5) -0.002(4) -0.002(4) -0.024(5)
C34 0.046(6) 0.029(5) 0.057(7) -0.008(5) 0.009(5) -0.011(4)
C44 0.072(8) 0.065(7) 0.041(6) -0.003(5) 0.006(5) -0.046(7)
C49 0.051(6) 0.047(6) 0.027(5) -0.009(4) -0.003(4) -0.022(5)
C63 0.030(5) 0.040(5) 0.057(6) -0.003(5) -0.008(4) -0.017(4)
C84 0.073(8) 0.035(5) 0.037(6) 0.002(4) 0.007(5) -0.025(5)
C42 0.041(5) 0.026(5) 0.044(5) -0.001(4) -0.004(4) -0.017(4)
C64 0.049(6) 0.053(6) 0.049(6) 0.022(5) -0.013(5) -0.030(5)
C24 0.043(6) 0.065(7) 0.044(6) 0.003(5) -0.014(5) -0.032(5)
C68 0.045(6) 0.036(5) 0.041(5) -0.006(4) 0.008(4) -0.018(4)
C87 0.035(5) 0.035(5) 0.044(6) -0.009(4) 0.009(4) -0.010(4)
C21 0.044(6) 0.039(6) 0.059(7) -0.017(5) 0.021(5) -0.018(5)
C14 0.041(6) 0.066(7) 0.036(6) 0.005(5) 0.005(4) -0.024(5)
C43 0.041(6) 0.045(6) 0.052(6) 0.010(5) -0.011(5) -0.024(5)
C75 0.039(5) 0.039(5) 0.038(5) 0.000(4) 0.008(4) -0.015(4)
C26 0.042(6) 0.047(6) 0.036(5) -0.002(4) 0.000(4) -0.023(5)
C73 0.043(6) 0.044(6) 0.049(6) -0.009(5) 0.011(5) -0.022(5)
C36 0.048(6) 0.045(6) 0.044(6) -0.001(5) 0.009(5) -0.024(5)
C38 0.042(6) 0.039(5) 0.054(6) -0.007(5) -0.005(5) -0.024(5)
C74 0.055(7) 0.034(5) 0.046(6) -0.004(4) -0.013(5) -0.013(5)
C80 0.034(6) 0.058(7) 0.072(8) -0.008(6) 0.003(5) -0.020(5)
C65 0.045(6) 0.043(6) 0.051(6) 0.007(5) 0.001(5) -0.029(5)
C22 0.035(5) 0.037(5) 0.052(6) -0.001(4) 0.001(4) -0.018(4)
C45 0.059(7) 0.057(7) 0.074(9) 0.025(6) -0.038(7) -0.029(6)
C81 0.038(6) 0.058(7) 0.050(7) -0.006(5) 0.011(5) -0.018(5)
C19 0.038(6) 0.036(6) 0.061(7) 0.011(5) 0.000(5) -0.006(5)
C20 0.042(6) 0.036(6) 0.066(8) -0.003(5) 0.016(5) -0.007(5)
C15 0.056(7) 0.045(6) 0.053(7) -0.022(5) 0.000(5) -0.013(5)
C79 0.039(6) 0.050(6) 0.065(8) -0.002(5) -0.015(5) -0.014(5)
C89 0.076(9) 0.047(7) 0.066(8) -0.021(6) 0.035(7) -0.025(6)
C25 0.040(6) 0.047(6) 0.082(8) -0.020(6) 0.007(5) -0.030(5)
C41 0.081(9) 0.038(6) 0.104(11) -0.021(7) -0.047(9) -0.012(6)
C69 0.124(13) 0.085(10) 0.114(12) -0.075(10) 0.083(11) -0.085(10)
C86 0.044(6) 0.040(5) 0.058(7) -0.011(5) -0.005(5) -0.025(5)
C90 0.059(7) 0.036(6) 0.100(10) -0.033(6) 0.021(7) -0.024(5)
C39 0.054(7) 0.088(9) 0.068(8) 0.002(7) -0.010(6) -0.054(7)
C59 0.059(7) 0.088(9) 0.051(7) -0.035(7) 0.008(6) -0.043(7)
C88 0.079(9) 0.048(7) 0.066(8) 0.006(6) -0.009(7) -0.020(7)
C60 0.047(7) 0.078(9) 0.044(7) 0.012(6) -0.008(5) -0.011(6)
C70 0.082(11) 0.160(17) 0.096(12) -0.092(12) 0.027(9) -0.075(11)
O3 0.070(6) 0.088(7) 0.075(6) -0.022(5) 0.001(5) -0.040(6)
C91 0.18(2) 0.121(15) 0.047(8) -0.010(9) -0.017(10) -0.103(16)
C93 0.058(8) 0.126(13) 0.050(8) -0.026(8) 0.001(6) -0.045(9)
C94 0.063(8) 0.094(11) 0.077(10) -0.045(8) -0.005(7) -0.030(8)
C92 0.28(4) 0.110(17) 0.072(13) -0.044(13) 0.040(18) -0.07(2)
C71 0.138(16) 0.052(8) 0.068(10) -0.019(7) 0.012(10) 0.004(9)

loop_
_atom_type_symbol
_atom_type_description
_atom_type_scat_dispersion_real
_atom_type_scat_dispersion_imag
_atom_type_scat_source
C C 0.0181 0.0091 'International Tables Vol C Tables 4.2.6.8 and 6.1.1.4'
H H 0.0000 0.0000 'International Tables Vol C Tables 4.2.6.8 and 6.1.1.4'
N N 0.0311 0.0180 'International Tables Vol C Tables 4.2.6.8 and 6.1.1.4'
O O 0.0492 0.0322 'International Tables Vol C Tables 4.2.6.8 and 6.1.1.4'
Si Si 0.2541 0.3302 'International Tables Vol C Tables 4.2.6.8 and 6.1.1.4'
Ni Ni -3.0029 0.5091 'International Tables Vol C Tables 4.2.6.8 and 6.1.1.4'
Ge Ge -1.0885 0.8855 'International Tables Vol C Tables 4.2.6.8 and 6.1.1.4'

loop_
_geom_angle_atom_site_label_1
_geom_angle_atom_site_label_2
_geom_angle_atom_site_label_3
_geom_angle
Si1 Ge1 Ni1 95.94(7)
Si1 Ge1 Ge2 88.02(7)
Ni1 Ge1 Ge2 59.89(5)
Si3 Ge2 Ni1 101.27(7)
Si3 Ge2 Ge1 92.67(7)
Ni1 Ge2 Ge1 59.14(5)
Si4 Ni1 Si2 118.38(11)
Si4 Ni1 Ge1 153.84(10)
Si2 Ni1 Ge1 87.62(8)
Si4 Ni1 Ge2 93.34(9)
Si2 Ni1 Ge2 148.08(9)
Ge1 Ni1 Ge2 60.97(5)
N3 Si1 N4 69.2(3)
N3 Si1 C1 100.8(3)
N4 Si1 C1 101.1(4)
N3 Si1 C16 34.2(3)
N4 Si1 C16 35.3(3)
C1 Si1 C16 106.6(3)
N3 Si1 Ge1 123.4(2)
N4 Si1 Ge1 108.5(2)
C1 Si1 Ge1 133.0(3)
C16 Si1 Ge1 118.7(2)
N6 Si3 N5 69.5(3)
N6 Si3 C46 101.6(4)
N5 Si3 C46 100.8(4)
N6 Si3 C76 35.3(3)
N5 Si3 C76 34.6(3)
C46 Si3 C76 107.6(4)
N6 Si3 Ge2 123.3(3)
N5 Si3 Ge2 108.7(3)
C46 Si3 Ge2 132.4(3)
C76 Si3 Ge2 118.0(2)
N8 Si4 C55 98.9(4)
N8 Si4 N7 67.6(3)
C55 Si4 N7 94.3(4)
N8 Si4 Ni1 123.4(3)
C55 Si4 Ni1 123.6(3)
N7 Si4 Ni1 133.5(2)
N8 Si4 C61 34.3(3)
C55 Si4 C61 97.8(4)
N7 Si4 C61 33.3(3)
Ni1 Si4 C61 138.4(2)
N9 Si2 C10 99.2(4)
N9 Si2 N11 67.7(3)
C10 Si2 N11 93.8(4)
N9 Si2 Ni1 121.7(3)
C10 Si2 Ni1 125.3(3)
N11 Si2 Ni1 132.8(2)
N9 Si2 C31 34.1(3)
C10 Si2 C31 99.7(3)
N11 Si2 C31 33.7(3)
Ni1 Si2 C31 134.7(3)
C9 O1 C6 120.4(7)
C51 O2 C54 120.8(7)
C16 N3 C27 130.7(7)
C16 N3 Si1 92.5(5)
C27 N3 Si1 136.7(6)
C16 N4 C23 128.7(8)
C16 N4 Si1 91.1(5)
C23 N4 Si1 135.6(6)
C76 N5 C87 131.4(8)
C76 N5 Si3 91.9(6)
C87 N5 Si3 134.4(6)
C76 N6 C83 131.1(8)
C76 N6 Si3 91.6(6)
C83 N6 Si3 137.3(6)
C61 N7 C68 130.2(8)
C61 N7 Si4 89.7(6)
C68 N7 Si4 136.1(6)
C61 N8 C72 128.7(8)
C61 N8 Si4 91.7(6)
C72 N8 Si4 134.8(6)
C31 N9 C42 130.6(8)
C31 N9 Si2 91.2(6)
C42 N9 Si2 129.0(6)
C6 C1 C2 116.0(8)
C6 C1 Si1 124.5(6)
C2 C1 Si1 119.4(7)
C31 N11 C38 131.4(8)
C31 N11 Si2 88.4(6)
C38 N11 Si2 138.8(7)
C51 C46 C47 115.8(8)
C51 C46 Si3 126.7(7)
C47 C46 Si3 117.5(7)
O1 C9 C8 122.3(8)
O1 C9 C10 113.9(8)
C8 C9 C10 123.8(8)
C37 C32 C33 119.9(9)
C37 C32 C31 120.9(8)
C33 C32 C31 118.8(9)
O1 C6 C1 114.6(7)
O1 C6 C5 122.3(8)
C1 C6 C5 123.2(8)
C54 C55 C56 116.2(8)
C54 C55 Si4 121.5(7)
C56 C55 Si4 122.3(7)
C32 C37 C36 120.4(9)
N8 C72 C73 114.0(8)
N8 C72 C74 109.0(8)
C73 C72 C74 110.5(8)
N8 C72 C75 105.6(7)
C73 C72 C75 107.4(8)
C74 C72 C75 110.3(8)
C3 C2 C1 121.9(9)
C48 C47 C46 121.2(9)
O2 C51 C50 121.4(8)
O2 C51 C46 114.4(8)
C50 C51 C46 124.2(8)
C63 C62 C67 120.5(9)
C63 C62 C61 122.0(8)
C67 C62 C61 117.5(8)
C57 C56 C55 121.7(9)
C13 C8 C9 117.2(9)
C13 C8 C7 120.9(8)
C9 C8 C7 121.9(8)
C11 C10 C9 116.0(8)
C11 C10 Si2 124.9(7)
C9 C10 Si2 119.0(6)
O2 C54 C55 115.0(8)
O2 C54 C53 121.3(8)
C55 C54 C53 123.6(8)
C51 C50 C49 117.6(9)
C51 C50 C52 123.8(8)
C49 C50 C52 118.6(8)
C49 C48 C47 120.7(9)
C18 C17 C22 120.2(9)
C18 C17 C16 121.7(8)
C22 C17 C16 118.0(8)
C3 C4 C5 122.8(9)
C57 C58 C53 121.7(9)
C36 C35 C34 121.3(9)
C58 C53 C54 117.2(8)
C58 C53 C52 120.1(8)
C54 C53 C52 122.6(8)
N5 C76 N6 105.8(8)
N5 C76 C77 127.7(9)
N6 C76 C77 126.3(9)
N5 C76 Si3 53.5(5)
N6 C76 Si3 53.1(5)
C77 C76 Si3 168.3(7)
C4 C3 C2 119.2(9)
C78 C77 C82 118.8(9)
C78 C77 C76 119.1(9)
C82 C77 C76 122.1(8)
N3 C16 N4 106.5(7)
N3 C16 C17 124.7(8)
N4 C16 C17 128.6(8)
N3 C16 Si1 53.4(4)
N4 C16 Si1 53.6(4)
C17 C16 Si1 169.4(6)
N6 C83 C85 104.9(8)
N6 C83 C84 109.8(8)
C85 C83 C84 111.4(9)
N6 C83 C86 110.4(8)
C85 C83 C86 108.9(9)
C84 C83 C86 111.3(9)
C50 C52 C60 110.7(9)
C50 C52 C53 109.7(7)
C60 C52 C53 109.6(8)
C50 C52 C59 108.5(8)
C60 C52 C59 110.6(10)
C53 C52 C59 107.7(8)
N4 C23 C26 112.0(8)
N4 C23 C24 110.7(8)
C26 C23 C24 111.3(8)
N4 C23 C25 104.8(7)
C26 C23 C25 109.6(9)
C24 C23 C25 108.3(9)
N11 C31 N9 112.4(8)
N11 C31 C32 125.6(8)
N9 C31 C32 121.7(8)
N11 C31 Si2 57.9(5)
N9 C31 Si2 54.7(4)
C32 C31 Si2 176.4(7)
C5 C7 C8 110.8(7)
C5 C7 C15 109.3(8)
C8 C7 C15 108.5(8)
C5 C7 C14 109.3(8)
C8 C7 C14 109.8(8)
C15 C7 C14 109.2(9)
C66 C67 C62 118.5(9)
C58 C57 C56 119.6(9)
C4 C5 C6 116.9(8)
C4 C5 C7 121.0(8)
C6 C5 C7 122.1(8)
C34 C33 C32 120.1(10)
C10 C11 C12 121.9(9)
C77 C78 C79 120.9(10)
C8 C13 C12 121.9(9)
N3 C27 C29 105.8(7)
N3 C27 C28 113.8(8)
C29 C27 C28 108.7(8)
N3 C27 C30 108.2(7)
C29 C27 C30 110.8(8)
C28 C27 C30 109.5(8)
C13 C12 C11 119.1(9)
N7 C61 N8 110.9(8)
N7 C61 C62 124.5(8)
N8 C61 C62 124.7(8)
N7 C61 Si4 57.0(5)
N8 C61 Si4 53.9(4)
C62 C61 Si4 178.5(7)
C17 C18 C19 119.2(10)
C65 C66 C67 119.7(9)
C81 C82 C77 120.3(9)
C33 C34 C35 119.2(10)
C48 C49 C50 120.5(9)
C62 C63 C64 120.6(9)
N9 C42 C43 107.0(8)
N9 C42 C45 113.0(8)
C43 C42 C45 108.2(9)
N9 C42 C44 108.5(8)
C43 C42 C44 111.6(8)
C45 C42 C44 108.7(9)
C65 C64 C63 120.9(9)
N7 C68 C69 110.6(8)
N7 C68 C71 111.7(9)
C69 C68 C71 112.8(12)
N7 C68 C70 107.4(9)
C69 C68 C70 105.8(12)
C71 C68 C70 108.2(13)
C90 C87 N5 105.4(8)
C90 C87 C88 110.0(10)
N5 C87 C88 110.7(9)
C90 C87 C89 109.5(10)
N5 C87 C89 109.8(8)
C88 C87 C89 111.2(10)
C22 C21 C20 120.4(10)
C35 C36 C37 119.1(9)
N11 C38 C40 109.9(8)
N11 C38 C41 112.0(9)
C40 C38 C41 107.1(10)
N11 C38 C39 109.1(9)
C40 C38 C39 108.5(9)
C41 C38 C39 110.2(10)
C81 C80 C79 119.5(10)
C64 C65 C66 119.6(9)
C21 C22 C17 119.7(10)
C80 C81 C82 120.8(10)
C20 C19 C18 119.9(10)
C21 C20 C19 120.6(10)
C78 C79 C80 119.7(11)
C93 O3 C91 114.9(13)
O3 C91 C92 111.1(19)
O3 C93 C94 111.4(11)
Si1B Ge1B Ni2B 100.4(13)
Si1B Ge1B Ge2B 90.8(11)
Ni2B Ge1B Ge2B 58.6(9)
Si3A Ge2A Ni1A 95.1(12)
Si3A Ge2A Ge1A 88.6(11)
Ni1A Ge2A Ge1A 59.6(8)
Si3B Ge2B Ni2B 95.9(13)
Si3B Ge2B Ge1B 89.3(12)
Ni2B Ge2B Ge1B 59.6(9)
Si1A Ge1A Ni1A 101.2(13)
Si1A Ge1A Ge2A 91.2(12)
Ni1A Ge1A Ge2A 58.8(8)
Ge2A Ni1A Ge1A 61.7(8)
Ge2B Ni2B Ge1B 61.7(9)

loop_
_geom_bond_atom_site_label_1
_geom_bond_atom_site_label_2
_geom_bond_distance
Ge1 Si1 2.387(2)
Ge1 Ni1 2.4245(17)
Ge1 Ge2 2.4695(14)
Ge2 Si3 2.384(2)
Ge2 Ni1 2.4431(17)
Ni1 Si4 2.172(3)
Ni1 Si2 2.178(3)
Si1 N3 1.875(7)
Si1 N4 1.879(8)
Si1 C1 1.914(8)
Si1 C16 2.334(9)
Si3 N6 1.863(8)
Si3 N5 1.875(8)
Si3 C46 1.923(9)
Si3 C76 2.330(10)
Si4 N8 1.906(8)
Si4 C55 1.913(9)
Si4 N7 1.976(8)
Si4 C61 2.358(9)
Si2 N9 1.906(8)
Si2 C10 1.915(9)
Si2 N11 1.978(8)
Si2 C31 2.334(9)
O1 C9 1.370(10)
O1 C6 1.373(10)
O2 C51 1.378(10)
O2 C54 1.391(11)
N3 C16 1.312(11)
N3 C27 1.486(11)
N4 C16 1.349(11)
N4 C23 1.476(11)
N5 C76 1.323(13)
N5 C87 1.503(12)
N6 C76 1.349(12)
N6 C83 1.498(12)
N7 C61 1.294(12)
N7 C68 1.471(12)
N8 C61 1.331(12)
N8 C72 1.484(11)
N9 C31 1.307(12)
N9 C42 1.494(12)
C1 C6 1.403(12)
C1 C2 1.410(12)
N11 C31 1.296(12)
N11 C38 1.471(12)
C46 C51 1.406(13)
C46 C47 1.419(13)
C9 C8 1.404(13)
C9 C10 1.412(13)
C32 C37 1.362(14)
C32 C33 1.396(13)
C32 C31 1.548(12)
C6 C5 1.405(12)
C55 C54 1.394(13)
C55 C56 1.407(13)
C37 C36 1.388(14)
C72 C73 1.516(13)
C72 C74 1.520(14)
C72 C75 1.533(13)
C2 C3 1.387(13)
C47 C48 1.389(14)
C51 C50 1.383(13)
C62 C63 1.347(13)
C62 C67 1.405(12)
C62 C61 1.516(12)
C56 C57 1.390(13)
C8 C13 1.376(13)
C8 C7 1.529(13)
C10 C11 1.389(13)
C54 C53 1.397(13)
C50 C49 1.409(13)
C50 C52 1.519(14)
C48 C49 1.380(14)
C17 C18 1.393(13)
C17 C22 1.396(14)
C17 C16 1.487(12)
C4 C3 1.366(14)
C4 C5 1.383(13)
C58 C57 1.374(14)
C58 C53 1.391(13)
C35 C36 1.374(14)
C35 C34 1.376(14)
C53 C52 1.531(13)
C76 C77 1.475(13)
C77 C78 1.384(14)
C77 C82 1.397(13)
C83 C85 1.507(14)
C83 C84 1.514(13)
C83 C86 1.516(13)
C29 C27 1.510(13)
C52 C60 1.529(15)
C52 C59 1.547(14)
C23 C26 1.510(13)
C23 C24 1.521(13)
C23 C25 1.535(14)
C7 C5 1.516(13)
C7 C15 1.538(14)
C7 C14 1.538(13)
C67 C66 1.400(14)
C33 C34 1.374(14)
C11 C12 1.411(14)
C28 C27 1.509(13)
C78 C79 1.391(15)
C40 C38 1.518(15)
C13 C12 1.389(14)
C30 C27 1.545(13)
C18 C19 1.396(14)
C66 C65 1.398(14)
C82 C81 1.395(14)
C44 C42 1.556(15)
C63 C64 1.382(14)
C42 C43 1.494(13)
C42 C45 1.542(14)
C64 C65 1.358(15)
C68 C69 1.480(15)
C68 C71 1.499(17)
C68 C70 1.542(18)
C87 C90 1.505(15)
C87 C88 1.515(16)
C87 C89 1.529(14)
C21 C22 1.374(14)
C21 C20 1.380(16)
C38 C41 1.529(15)
C38 C39 1.550(15)
C80 C81 1.364(16)
C80 C79 1.407(17)
C19 C20 1.380(17)
O3 C93 1.392(17)
O3 C91 1.406(19)
C91 C92 1.45(3)
C93 C94 1.50(2)
Ge1B Si1B 2.42(4)
Ge1B Ni2B 2.44(3)
Ge1B Ge2B 2.49(2)
Ge2A Si3A 2.36(4)
Ge2A Ni1A 2.40(3)
Ge2A Ge1A 2.47(2)
Ge2B Si3B 2.39(4)
Ge2B Ni2B 2.41(3)
Ge1A Si1A 2.38(5)
Ge1A Ni1A 2.42(3)
